data_2011305
loop_
_publ_author_name
'Boryczka, Stanis\/law'
'Steiner, Thomas'

_publ_section_title
;
 Hydrogen bonding in two salts of
 3-methylthio-4-(propargylthio)quinoline
;
_journal_issue 9
_journal_name_full 'Acta Crystallographica Section C'
_journal_page_first 1139
_journal_page_last 1141
_journal_paper_doi 10.1107/S0108270100008271
_journal_volume 56
_journal_year 2000
_chemical_formula_moiety 'C13 H12 N S2 + , C2 Cl3 O2 -'
_chemical_formula_sum 'C15 H12 Cl3 N O2 S2'
_chemical_formula_weight 408.73
_chemical_name_systematic
;
 4-Methylthio-3-propargylthioquinolinium trichloroacetate
;
_space_group_IT_number 15
_symmetry_cell_setting monoclinic
_symmetry_space_group_name_Hall '-C 2yc'
_symmetry_space_group_name_H-M 'C 1 2/c 1'
_audit_creation_method SHELXL97
_cell_angle_alpha 90.00
_cell_angle_beta 111.67(5)
_cell_angle_gamma 90.00
_cell_formula_units_Z 8
_cell_length_a 19.430(11)
_cell_length_b 5.338(3)
_cell_length_c 36.66(3)
_cell_measurement_reflns_used 26
_cell_measurement_temperature 293(2)
_cell_measurement_theta_max 15.1
_cell_measurement_theta_min 5.0
_cell_volume 3534(4)
_computing_cell_refinement 'please provide details'
_computing_data_collection 'please provide details'
_computing_data_reduction 'please provide details'
_computing_molecular_graphics 'ORTEPII (Johnson, 1976)'
_computing_publication_material SHELXL97
_computing_structure_refinement 'SHELXL97 (Sheldrick, 1997)'
_computing_structure_solution 'SHELXS97 (Sheldrick, 1990)'
_diffrn_ambient_temperature 293
_diffrn_measured_fraction_theta_full .994
_diffrn_measured_fraction_theta_max .994
_diffrn_measurement_device_type 'STOE four-circle'
_diffrn_measurement_method '\w scans'
_diffrn_radiation_monochromator graphite
_diffrn_radiation_source 'fine-focus sealed tube'
_diffrn_radiation_type MoK\a
_diffrn_radiation_wavelength .71073
_diffrn_reflns_av_R_equivalents .032
_diffrn_reflns_av_sigmaI/netI .042
_diffrn_reflns_limit_h_max 24
_diffrn_reflns_limit_h_min -24
_diffrn_reflns_limit_k_max 2
_diffrn_reflns_limit_k_min -6
_diffrn_reflns_limit_l_max 47
_diffrn_reflns_limit_l_min -42
_diffrn_reflns_number 4098
_diffrn_reflns_theta_full 27.54
_diffrn_reflns_theta_max 27.54
_diffrn_reflns_theta_min 2.13
_diffrn_standards_decay_% 6
_diffrn_standards_interval_time 90
_diffrn_standards_number 3
_exptl_absorpt_coefficient_mu .761
_exptl_absorpt_correction_type none
_exptl_crystal_colour yellow
_exptl_crystal_density_diffrn 1.537
_exptl_crystal_density_method 'not measured'
_exptl_crystal_description needle
_exptl_crystal_F_000 1664
_exptl_crystal_size_max 1.2
_exptl_crystal_size_mid .1
_exptl_crystal_size_min .05
_refine_diff_density_max .56
_refine_diff_density_min -.43
_refine_ls_extinction_method none
_refine_ls_goodness_of_fit_ref 1.011
_refine_ls_hydrogen_treatment mixed
_refine_ls_matrix_type full
_refine_ls_number_parameters 224
_refine_ls_number_reflns 4031
_refine_ls_number_restraints 0
_refine_ls_restrained_S_all 1.011
_refine_ls_R_factor_all .093
_refine_ls_R_factor_gt .056
_refine_ls_shift/su_max <0.001
_refine_ls_shift/su_mean .000
_refine_ls_structure_factor_coef Fsqd
_refine_ls_weighting_details 'calc w = 1/[\s^2^(Fo^2^)+(0.0764P)^2^+5.2477P] where P=(Fo^2^+2Fc^2^)/3'
_refine_ls_weighting_scheme calc
_refine_ls_wR_factor_ref .165
_reflns_number_gt 2781
_reflns_number_total 4031
_reflns_threshold_expression I>2\s(I)
_cod_data_source_file de1147.cif
_cod_data_source_block III
_cod_original_cell_volume 3533(4)
_cod_original_sg_symbol_H-M 'C 2/c'
_cod_database_code 2011305
_cod_database_fobs_code 2011305

loop_
_symmetry_equiv_pos_as_xyz
'x, y, z'
'-x, y, -z+1/2'
'x+1/2, y+1/2, z'
'-x+1/2, y+1/2, -z+1/2'
'-x, -y, -z'
'x, -y, z-1/2'
'-x+1/2, -y+1/2, -z'
'x+1/2, -y+1/2, z-1/2'

loop_
_atom_site_label
_atom_site_fract_x
_atom_site_fract_y
_atom_site_fract_z
_atom_site_U_iso_or_equiv
_atom_site_adp_type
_atom_site_calc_flag
_atom_site_refinement_flags
_atom_site_occupancy
_atom_site_disorder_assembly
_atom_site_disorder_group
_atom_site_type_symbol
S1 .14430(6) .3416(2) .03462(3) .0626(3) Uani d . 1 . . S
S2 .05253(5) -.00203(18) .07042(3) .0556(3) Uani d . 1 . . S
N1 .19773(15) .6183(5) .14213(8) .0412(6) Uani d . 1 . . N
H1 .230(2) .741(9) .1550(12) .066(13) Uiso d . 1 . . H
C2 .19199(18) .5839(7) .10568(10) .0440(8) Uani d . 1 . . C
H2 .2172 .6907 .0949 .053(11) Uiso calc R 1 . . H
C3 .14879(18) .3902(7) .08256(9) .0422(7) Uani d . 1 . . C
C4 .10912(16) .2401(6) .09870(9) .0393(7) Uani d . 1 . . C
C5 .11634(16) .2755(6) .13815(9) .0385(7) Uani d . 1 . . C
C6 .08055(19) .1282(7) .15765(11) .0487(8) Uani d . 1 . . C
H6 .0490 .0004 .1441 .041(9) Uiso calc R 1 . . H
C7 .0912(2) .1687(8) .19567(12) .0555(9) Uani d . 1 . . C
H7 .0672 .0673 .2079 .047(10) Uiso calc R 1 . . H
C8 .1381(2) .3624(8) .21719(11) .0560(10) Uani d . 1 . . C
H8 .1450 .3878 .2434 .044(9) Uiso calc R 1 . . H
C9 .1730(2) .5116(7) .19942(10) .0485(8) Uani d . 1 . . C
H9 .2036 .6407 .2134 .064(12) Uiso calc R 1 . . H
C10 .16300(17) .4708(6) .15992(9) .0391(7) Uani d . 1 . . C
C11 .2164(3) .5331(15) .03144(14) .093(2) Uani d . 1 . . C
H11A .2043 .7061 .0330 .12(3) Uiso calc R 1 . . H
H11B .2222 .5030 .0069 .085(15) Uiso calc R 1 . . H
H11C .2619 .4940 .0527 .089(17) Uiso calc R 1 . . H
C12 -.0253(2) .1809(10) .03786(11) .0626(11) Uani d . 1 . . C
H12A -.0070 .3007 .0237 .103(19) Uiso calc R 1 . . H
H12B -.0593 .0694 .0187 .078(14) Uiso calc R 1 . . H
C13 -.0650(2) .3139(9) .05824(11) .0587(10) Uani d . 1 . . C
C14 -.0958(3) .4239(12) .07467(14) .0821(15) Uani d . 1 . . C
H14 -.1206 .5125 .0879 .12(2) Uiso calc R 1 . . H
Cl1 .45966(6) 1.0717(2) .18929(4) .0824(4) Uani d . 1 . . Cl
Cl2 .38600(6) 1.48057(19) .14004(3) .0650(3) Uani d . 1 . . Cl
Cl3 .37079(7) 1.4117(2) .21391(3) .0720(3) Uani d . 1 . . Cl
O1 .28681(14) .9747(5) .17708(7) .0529(6) Uani d . 1 . . O
O2 .29272(14) 1.0461(5) .11853(7) .0526(6) Uani d . 1 . . O
C15 .37879(18) 1.2549(6) .17346(11) .0450(8) Uani d . 1 . . C
C16 .31214(17) 1.0752(6) .15390(10) .0401(7) Uani d . 1 . . C

loop_
_atom_site_aniso_label
_atom_site_aniso_U_11
_atom_site_aniso_U_22
_atom_site_aniso_U_33
_atom_site_aniso_U_12
_atom_site_aniso_U_13
_atom_site_aniso_U_23
S1 .0676(6) .0760(7) .0439(5) -.0172(6) .0204(4) -.0110(5)
S2 .0545(5) .0417(5) .0617(6) -.0104(4) .0109(4) -.0133(4)
N1 .0384(14) .0362(15) .0450(15) -.0057(12) .0107(12) -.0053(12)
C2 .0412(16) .0423(18) .0448(18) -.0067(15) .0114(14) -.0011(15)
C3 .0392(16) .0425(18) .0389(16) -.0012(14) .0074(13) -.0010(14)
C4 .0350(15) .0309(16) .0443(17) .0000(13) .0057(13) -.0027(13)
C5 .0329(15) .0319(16) .0451(17) .0009(12) .0076(13) .0021(13)
C6 .0449(18) .042(2) .053(2) -.0041(15) .0120(16) .0064(16)
C7 .058(2) .051(2) .058(2) -.0021(19) .0221(18) .0125(18)
C8 .060(2) .063(3) .0437(19) .009(2) .0181(17) .0079(18)
C9 .0476(18) .047(2) .0462(18) .0001(16) .0118(15) -.0052(16)
C10 .0372(15) .0324(16) .0430(17) .0016(13) .0093(13) .0004(13)
C11 .084(3) .146(6) .056(3) -.049(4) .034(3) -.014(3)
C12 .048(2) .084(3) .045(2) -.001(2) .0040(17) -.015(2)
C13 .056(2) .068(3) .047(2) .001(2) .0125(18) -.0025(19)
C14 .088(3) .099(4) .063(3) .021(3) .032(3) .000(3)
Cl1 .0443(5) .0486(6) .1277(11) .0074(4) .0008(6) -.0085(6)
Cl2 .0676(6) .0463(5) .0811(7) -.0163(5) .0277(5) .0020(5)
Cl3 .0928(8) .0537(6) .0637(6) -.0126(6) .0223(6) -.0244(5)
O1 .0593(15) .0478(15) .0528(14) -.0168(12) .0221(12) -.0088(12)
O2 .0579(15) .0476(15) .0467(14) -.0133(12) .0128(12) -.0049(11)
C15 .0406(17) .0313(16) .056(2) -.0007(14) .0092(15) -.0054(14)
C16 .0362(15) .0278(15) .0512(19) -.0001(13) .0102(14) -.0056(14)

loop_
_atom_type_symbol
_atom_type_description
_atom_type_scat_dispersion_real
_atom_type_scat_dispersion_imag
_atom_type_scat_source
C C .0033 .0016 'International Tables Vol C Tables 4.2.6.8 and 6.1.1.4'
H H .0000 .0000 'International Tables Vol C Tables 4.2.6.8 and 6.1.1.4'
O O .0106 .0060 'International Tables Vol C Tables 4.2.6.8 and 6.1.1.4'
N N .0061 .0033 'International Tables Vol C Tables 4.2.6.8 and 6.1.1.4'
S S .1246 .1234 'International Tables Vol C Tables 4.2.6.8 and 6.1.1.4'
Cl Cl .1484 .1585 'International Tables Vol C Tables 4.2.6.8 and 6.1.1.4'

loop_
_geom_angle_atom_site_label_1
_geom_angle_atom_site_label_2
_geom_angle_atom_site_label_3
_geom_angle
_geom_angle_publ_flag
C3 S1 C11 103.5(2) y
C4 S2 C12 100.27(19) y
C2 N1 C10 122.7(3) y
C2 N1 H1 115(3) ?
C10 N1 H1 123(3) ?
N1 C2 C3 121.7(3) ?
N1 C2 H2 119.1 ?
C3 C2 H2 119.1 ?
C4 C3 C2 118.1(3) ?
C4 C3 S1 120.9(3) y
C2 C3 S1 120.9(3) y
C3 C4 C5 119.9(3) ?
C3 C4 S2 119.8(3) y
C5 C4 S2 120.3(3) y
C6 C5 C4 124.4(3) ?
C6 C5 C10 117.3(3) ?
C4 C5 C10 118.4(3) ?
C7 C6 C5 121.3(4) ?
C7 C6 H6 119.3 ?
C5 C6 H6 119.3 ?
C6 C7 C8 121.0(4) ?
C6 C7 H7 119.5 ?
C8 C7 H7 119.5 ?
C9 C8 C7 119.7(4) ?
C9 C8 H8 120.1 ?
C7 C8 H8 120.1 ?
C8 C9 C10 120.0(3) ?
C8 C9 H9 120.0 ?
C10 C9 H9 120.0 ?
N1 C10 C9 120.2(3) ?
N1 C10 C5 119.1(3) ?
C9 C10 C5 120.7(3) ?
S1 C11 H11A 109.5 ?
S1 C11 H11B 109.5 ?
H11A C11 H11B 109.5 ?
S1 C11 H11C 109.5 ?
H11A C11 H11C 109.5 ?
H11B C11 H11C 109.5 ?
C13 C12 S2 113.4(3) ?
C13 C12 H12A 108.9 ?
S2 C12 H12A 108.9 ?
C13 C12 H12B 108.9 ?
S2 C12 H12B 108.9 ?
H12A C12 H12B 107.7 ?
C14 C13 C12 178.7(5) ?
C13 C14 H14 180.0 ?
C16 C15 Cl1 107.4(2) ?
C16 C15 Cl3 111.3(2) ?
Cl1 C15 Cl3 109.4(2) ?
C16 C15 Cl2 111.6(2) ?
Cl1 C15 Cl2 108.6(2) ?
Cl3 C15 Cl2 108.39(19) ?
O2 C16 O1 128.6(3) ?
O2 C16 C15 116.5(3) y
O1 C16 C15 114.9(3) y

loop_
_geom_bond_atom_site_label_1
_geom_bond_atom_site_label_2
_geom_bond_site_symmetry_2
_geom_bond_distance
_geom_bond_publ_flag
S1 C3 . 1.747(4) y
S1 C11 . 1.773(5) y
S2 C4 . 1.764(3) y
S2 C12 . 1.825(4) y
N1 C2 . 1.312(5) y
N1 C10 . 1.351(4) y
N1 H1 . .91(5) y
C2 C3 . 1.402(5) ?
C2 H2 . .9300 ?
C3 C4 . 1.387(5) ?
C4 C5 . 1.413(5) ?
C5 C6 . 1.407(5) ?
C5 C10 . 1.419(4) ?
C6 C7 . 1.349(5) ?
C6 H6 . .9300 ?
C7 C8 . 1.411(6) ?
C7 H7 . .9300 ?
C8 C9 . 1.359(5) ?
C8 H8 . .9300 ?
C9 C10 . 1.405(5) ?
C9 H9 . .9300 ?
C11 H11A . .9600 ?
C11 H11B . .9600 ?
C11 H11C . .9600 ?
C12 C13 . 1.444(6) ?
C12 H12A . .9700 ?
C12 H12B . .9700 ?
C13 C14 . 1.154(6) y
C14 H14 . .9300 ?
Cl1 C15 . 1.757(4) ?
Cl2 C15 . 1.760(4) ?
Cl3 C15 . 1.759(4) ?
O1 C16 . 1.249(4) y
O2 C16 . 1.219(4) y
C15 C16 . 1.557(5) ?

loop_
_geom_torsion_atom_site_label_1
_geom_torsion_atom_site_label_2
_geom_torsion_atom_site_label_3
_geom_torsion_atom_site_label_4
_geom_torsion
_geom_torsion_publ_flag
C10 N1 C2 C3 .2(5) ?
N1 C2 C3 C4 2.7(5) ?
N1 C2 C3 S1 -177.9(3) ?
C11 S1 C3 C4 -169.0(4) ?
C11 S1 C3 C2 11.7(4) y
C2 C3 C4 C5 -3.7(5) ?
S1 C3 C4 C5 177.0(2) ?
C2 C3 C4 S2 178.7(3) ?
S1 C3 C4 S2 -.6(4) y
C12 S2 C4 C3 -75.1(3) y
C12 S2 C4 C5 107.3(3) ?
C3 C4 C5 C6 -177.8(3) ?
S2 C4 C5 C6 -.2(5) ?
C3 C4 C5 C10 1.8(5) ?
S2 C4 C5 C10 179.4(2) ?
C4 C5 C6 C7 178.5(3) ?
C10 C5 C6 C7 -1.1(5) ?
C5 C6 C7 C8 .7(6) ?
C6 C7 C8 C9 .2(6) ?
C7 C8 C9 C10 -.7(6) ?
C2 N1 C10 C9 178.0(3) ?
C2 N1 C10 C5 -2.2(5) ?
C8 C9 C10 N1 -179.9(3) ?
C8 C9 C10 C5 .3(5) ?
C6 C5 C10 N1 -179.3(3) ?
C4 C5 C10 N1 1.1(5) ?
C6 C5 C10 C9 .6(5) ?
C4 C5 C10 C9 -179.0(3) ?
C4 S2 C12 C13 -63.8(4) y
S2 C12 C13 C14 8E1(2) ?
Cl1 C15 C16 O2 -92.3(3) ?
Cl3 C15 C16 O2 147.8(3) ?
Cl2 C15 C16 O2 26.6(4) ?
Cl1 C15 C16 O1 86.0(3) y
Cl3 C15 C16 O1 -33.8(4) ?
Cl2 C15 C16 O1 -155.1(3) ?

loop_
_cod_related_entry_id
_cod_related_entry_database
_cod_related_entry_code
1 ChemSpider 21135589
